data_2223564
loop_
_publ_author_name
'Chen, Fang'

_publ_section_title (<i>R</i>,<i>R</i>)-(<i>N</i>,<i>N</i>'-Diferrocenylcyclohexane-1,2-diyldiimino)dibenzonitrile
_journal_coeditor_code SU2133
_journal_issue 10
_journal_name_full 'Acta Crystallographica Section E'
_journal_page_first m1201
_journal_paper_doi 10.1107/S1600536809035788
_journal_volume 65
_journal_year 2009
_chemical_formula_iupac '[Fe2 (C5 H5)2 (C34 H34 N4)]'
_chemical_formula_moiety 'C44 H44 Fe2 N4'
_chemical_formula_sum 'C44 H44 Fe2 N4'
_chemical_formula_weight 740.53
_chemical_name_systematic
;
(<i>R</i>,<i>R</i>)-(<i>N</i>,<i>N</i>'-Diferrocenylcyclohexane-1,2-
diyldiimino)dibenzonitrile
;
_space_group_IT_number 4
_symmetry_cell_setting monoclinic
_symmetry_space_group_name_Hall 'P 2yb'
_symmetry_space_group_name_H-M 'P 1 21 1'
_atom_sites_solution_hydrogens geom
_atom_sites_solution_primary direct
_atom_sites_solution_secondary difmap
_audit_creation_method SHELXL-97
_cell_angle_alpha 90.00
_cell_angle_beta 108.40(3)
_cell_angle_gamma 90.00
_cell_formula_units_Z 2
_cell_length_a 10.302(2)
_cell_length_b 17.573(4)
_cell_length_c 10.746(2)
_cell_measurement_reflns_used 4276
_cell_measurement_temperature 298(2)
_cell_measurement_theta_max 27.4835
_cell_measurement_theta_min 3.0438
_cell_volume 1846.0(7)
_computing_cell_refinement 'CrystalClear (Rigaku, 2005)'
_computing_data_collection 'CrystalClear (Rigaku, 2005)'
_computing_data_reduction 'CrystalClear (Rigaku, 2005)'
_computing_molecular_graphics 'SHELXTL (Sheldrick, 2008)'
_computing_publication_material 'SHELXTL (Sheldrick, 2008)'
_computing_structure_refinement 'SHELXL97 (Sheldrick, 2008)'
_computing_structure_solution 'SHELXS97 (Sheldrick, 2008)'
_diffrn_ambient_temperature 298(2)
_diffrn_detector_area_resol_mean 13.6612
_diffrn_measured_fraction_theta_full 0.997
_diffrn_measured_fraction_theta_max 0.997
_diffrn_measurement_device_type 'Rigaku SCXmini'
_diffrn_measurement_method \w
_diffrn_radiation_monochromator graphite
_diffrn_radiation_source 'fine-focus sealed tube'
_diffrn_radiation_type MoK\a
_diffrn_radiation_wavelength 0.71073
_diffrn_reflns_av_R_equivalents 0.0388
_diffrn_reflns_av_sigmaI/netI 0.0543
_diffrn_reflns_limit_h_max 13
_diffrn_reflns_limit_h_min -13
_diffrn_reflns_limit_k_max 23
_diffrn_reflns_limit_k_min -22
_diffrn_reflns_limit_l_max 14
_diffrn_reflns_limit_l_min -14
_diffrn_reflns_number 19480
_diffrn_reflns_theta_full 25.00
_diffrn_reflns_theta_max 27.95
_diffrn_reflns_theta_min 2.31
_diffrn_standards_decay_% 0.1351
_diffrn_standards_interval_count 4584
_diffrn_standards_interval_time 0.0490
_diffrn_standards_number 4584
_exptl_absorpt_coefficient_mu 0.823
_exptl_absorpt_correction_T_max 0.720
_exptl_absorpt_correction_T_min 0.606
_exptl_absorpt_correction_type multi-scan
_exptl_absorpt_process_details '(CrystalClear; Rigaku, 2005)'
_exptl_crystal_colour Yellow
_exptl_crystal_density_diffrn 1.332
_exptl_crystal_density_method 'not measured'
_exptl_crystal_description Prism
_exptl_crystal_F_000 776
_exptl_crystal_size_max 0.50
_exptl_crystal_size_mid 0.40
_exptl_crystal_size_min 0.40
_refine_diff_density_max 0.637
_refine_diff_density_min -0.393
_refine_ls_abs_structure_details 'Flack (1983), 4183 Friedel pairs'
_refine_ls_abs_structure_Flack 0.00(2)
_refine_ls_extinction_method none
_refine_ls_goodness_of_fit_ref 1.080
_refine_ls_hydrogen_treatment refall
_refine_ls_matrix_type full
_refine_ls_number_parameters 391
_refine_ls_number_reflns 8770
_refine_ls_number_restraints 1
_refine_ls_restrained_S_all 1.080
_refine_ls_R_factor_all 0.0829
_refine_ls_R_factor_gt 0.0631
_refine_ls_shift/su_max 0.002
_refine_ls_shift/su_mean 0.000
_refine_ls_structure_factor_coef Fsqd
_refine_ls_weighting_details 'calc w=1/[\s^2^(Fo^2^)+(0.0734P)^2^+0.5789P] where P=(Fo^2^+2Fc^2^)/3'
_refine_ls_weighting_scheme calc
_refine_ls_wR_factor_gt 0.1568
_refine_ls_wR_factor_ref 0.1711
_reflns_number_gt 6719
_reflns_number_total 8770
_reflns_threshold_expression I>2\s(I)
_cod_data_source_file su2133.cif
_cod_data_source_block I
_cod_depositor_comments
;
The following automatic conversions were performed:
'_exptl_absorpt_correction_type' value 'Multi-scan' changed to
'multi-scan' according to
'/home/saulius/struct/CIF-dictionaries/cif_core.dic' dictionary named
'cif_core.dic' version 2.4.1 from 2010-06-29.

Automatic conversion script
Id: cif_fix_enum 1527 2010-12-29 10:47:43Z saulius 

The following automatic conversions were performed:

'_exptl_absorpt_correction_type' value 'Multi-scan' changed to
'multi-scan' according to
/home/saulius/struct/CIF-dictionaries/cif_core.dic dictionary named
'cif_core.dic' version 2.4.1 from 2010-06-29.

Automatic conversion script
Id: cif_fix_values 1715 2011-07-08 13:25:40Z adriana 
;
_cod_original_sg_symbol_H-M 'P 21'
_cod_database_code 2223564
_cod_database_fobs_code 2223564

loop_
_symmetry_equiv_pos_as_xyz
'x, y, z'
'-x, y+1/2, -z'

loop_
_atom_site_type_symbol
_atom_site_label
_atom_site_fract_x
_atom_site_fract_y
_atom_site_fract_z
_atom_site_U_iso_or_equiv
_atom_site_adp_type
_atom_site_calc_flag
_atom_site_refinement_flags
_atom_site_occupancy
_atom_site_disorder_assembly
_atom_site_disorder_group
Fe Fe1 -0.16586(6) 0.33985(4) 0.47266(6) 0.05329(18) Uani d . 1 . .
Fe Fe2 0.50851(7) 0.00203(4) 1.22726(8) 0.0603(2) Uani d . 1 . .
N N1 -0.0020(8) 0.1299(6) 1.2572(6) 0.140(4) Uani d . 1 . .
N N2 -0.2109(7) 0.2738(5) 0.9801(8) 0.117(2) Uani d . 1 . .
N N3 0.3525(4) 0.1855(2) 0.9336(3) 0.0521(9) Uani d . 1 . .
N N4 0.1016(4) 0.1619(2) 0.7196(3) 0.0494(8) Uani d . 1 . .
C C1 -0.3415(7) 0.3997(4) 0.3903(7) 0.0823(7) Uani d . 1 . .
H H1 -0.3587 0.4496 0.4096 0.099 Uiso calc R 1 . .
C C2 -0.2836(7) 0.3759(4) 0.2921(7) 0.0823(7) Uani d . 1 . .
H H2 -0.2548 0.4073 0.2362 0.099 Uiso calc R 1 . .
C C3 -0.2784(7) 0.2946(4) 0.2961(8) 0.0823(7) Uani d . 1 . .
H H3 -0.2462 0.2634 0.2423 0.099 Uiso calc R 1 . .
C C4 -0.3287(6) 0.2709(4) 0.3918(7) 0.0823(7) Uani d . 1 . .
H H4 -0.3362 0.2203 0.4140 0.099 Uiso calc R 1 . .
C C5 -0.3675(6) 0.3333(4) 0.4524(6) 0.0823(7) Uani d . 1 . .
H H5 -0.4040 0.3314 0.5213 0.099 Uiso calc R 1 . .
C C6 -0.0596(6) 0.3356(4) 0.6669(5) 0.0695(13) Uani d . 1 . .
H H6 -0.0963 0.3298 0.7350 0.083 Uiso calc R 1 . .
C C7 -0.0367(8) 0.4062(4) 0.6129(8) 0.097(3) Uani d . 1 . .
H H7 -0.0566 0.4542 0.6385 0.116 Uiso calc R 1 . .
C C8 0.0208(7) 0.3905(4) 0.5145(8) 0.091(2) Uani d . 1 . .
H H8 0.0460 0.4266 0.4632 0.109 Uiso calc R 1 . .
C C9 0.0343(5) 0.3130(4) 0.5051(6) 0.0694(15) Uani d . 1 . .
H H9 0.0707 0.2884 0.4471 0.083 Uiso calc R 1 . .
C C10 -0.0180(5) 0.2758(3) 0.6010(4) 0.0499(10) Uani d . 1 . .
C C11 -0.0209(5) 0.1914(3) 0.6200(5) 0.0563(11) Uani d . 1 . .
H H11A -0.1007 0.1786 0.6452 0.068 Uiso calc R 1 . .
H H11B -0.0302 0.1664 0.5371 0.068 Uiso calc R 1 . .
C C12 0.0791(6) 0.0808(3) 0.7416(5) 0.0613(12) Uani d . 1 . .
H H12A 0.1659 0.0574 0.7889 0.074 Uiso calc R 1 . .
H H12B 0.0437 0.0554 0.6575 0.074 Uiso calc R 1 . .
C C13 -0.0177(5) 0.0698(3) 0.8166(6) 0.0618(13) Uani d . 1 . .
C C14 -0.1466(6) 0.0366(3) 0.7607(7) 0.0781(17) Uani d . 1 . .
H H14 -0.1749 0.0219 0.6730 0.094 Uiso calc R 1 . .
C C15 -0.2331(6) 0.0254(4) 0.8373(7) 0.0851(19) Uani d . 1 . .
H H15A -0.3170 0.0014 0.8005 0.102 Uiso calc R 1 . .
C C16 -0.1963(6) 0.0492(4) 0.9657(7) 0.0804(17) Uani d . 1 . .
H H16 -0.2550 0.0426 1.0152 0.097 Uiso calc R 1 . .
C C17 -0.0707(6) 0.0830(4) 1.0190(6) 0.0722(15) Uani d . 1 . .
C C18 0.0171(6) 0.0936(3) 0.9461(5) 0.0655(13) Uani d . 1 . .
H H18 0.1011 0.1171 0.9847 0.079 Uiso calc R 1 . .
C C19 -0.0319(7) 0.1082(5) 1.1527(7) 0.092(2) Uani d . 1 . .
C C20 0.2301(5) 0.1777(3) 0.6915(4) 0.0537(11) Uani d . 1 . .
H H20 0.2315 0.2326 0.6764 0.064 Uiso calc R 1 . .
C C21 0.2416(7) 0.1391(5) 0.5673(6) 0.0954(13) Uani d . 1 . .
H H21A 0.1593 0.1488 0.4945 0.114 Uiso calc R 1 . .
H H21B 0.2507 0.0846 0.5808 0.114 Uiso calc R 1 . .
C C22 0.3673(7) 0.1703(6) 0.5344(6) 0.0954(13) Uani d . 1 . .
H H22A 0.3737 0.1459 0.4556 0.114 Uiso calc R 1 . .
H H22B 0.3569 0.2246 0.5183 0.114 Uiso calc R 1 . .
C C23 0.4977(7) 0.1548(5) 0.6485(6) 0.0954(13) Uani d . 1 . .
H H23A 0.5113 0.1004 0.6606 0.114 Uiso calc R 1 . .
H H23B 0.5758 0.1759 0.6285 0.114 Uiso calc R 1 . .
C C24 0.4874(6) 0.1900(4) 0.7722(6) 0.0777(17) Uani d . 1 . .
H H24A 0.4805 0.2448 0.7617 0.093 Uiso calc R 1 . .
H H24B 0.5701 0.1788 0.8437 0.093 Uiso calc R 1 . .
C C25 0.3603(5) 0.1596(3) 0.8077(4) 0.0556(11) Uani d . 1 . .
H H25 0.3687 0.1041 0.8130 0.067 Uiso calc R 1 . .
C C26 0.3528(5) 0.2688(3) 0.9502(5) 0.0571(11) Uani d . 1 . .
H H26A 0.3144 0.2930 0.8653 0.068 Uiso calc R 1 . .
H H26B 0.4460 0.2867 0.9885 0.068 Uiso calc R 1 . .
C C27 0.2695(5) 0.2898(3) 1.0380(4) 0.0527(10) Uani d . 1 . .
C C28 0.1312(5) 0.2788(3) 0.9918(5) 0.0616(12) Uani d . 1 . .
H H28 0.0911 0.2585 0.9085 0.074 Uiso calc R 1 . .
C C29 0.0497(6) 0.2980(3) 1.0697(5) 0.0688(14) Uani d . 1 . .
C C30 0.1084(7) 0.3275(4) 1.1928(5) 0.0799(17) Uani d . 1 . .
H H30 0.0539 0.3416 1.2435 0.096 Uiso calc R 1 . .
C C31 0.2463(8) 0.3362(5) 1.2407(6) 0.094(2) Uani d . 1 . .
H H31 0.2867 0.3539 1.3257 0.113 Uiso calc R 1 . .
C C32 0.3277(6) 0.3185(3) 1.1620(5) 0.0689(15) Uani d . 1 . .
H H32 0.4217 0.3263 1.1939 0.083 Uiso calc R 1 . .
C C33 -0.0945(8) 0.2853(4) 1.0194(7) 0.0866(19) Uani d . 1 . .
C C34 0.4532(5) 0.1489(3) 1.0455(4) 0.0566(11) Uani d . 1 . .
H H34A 0.4717 0.1822 1.1211 0.068 Uiso calc R 1 . .
H H34B 0.5379 0.1423 1.0255 0.068 Uiso calc R 1 . .
C C35 0.4078(6) 0.0744(4) 1.0789(7) 0.0799(8) Uani d . 1 . .
C C36 0.4293(5) 0.0010(5) 1.0245(6) 0.0799(8) Uani d . 1 . .
H H36 0.4760 -0.0066 0.9642 0.096 Uiso calc R 1 . .
C C37 0.3679(6) -0.0560(4) 1.0781(7) 0.0799(8) Uani d . 1 . .
H H37 0.3688 -0.1079 1.0614 0.096 Uiso calc R 1 . .
C C38 0.3064(6) -0.0217(4) 1.1597(7) 0.0799(8) Uani d . 1 . .
H H38 0.2570 -0.0471 1.2060 0.096 Uiso calc R 1 . .
C C39 0.3300(6) 0.0607(4) 1.1635(7) 0.0799(8) Uani d . 1 . .
H H39 0.2998 0.0966 1.2118 0.096 Uiso calc R 1 . .
C C40 0.6277(7) 0.0454(4) 1.4035(6) 0.0726(15) Uani d . 1 . .
H H40 0.6097 0.0881 1.4464 0.087 Uiso calc R 1 . .
C C41 0.5881(7) -0.0292(4) 1.4178(7) 0.089(2) Uani d . 1 . .
H H41 0.5370 -0.0447 1.4708 0.106 Uiso calc R 1 . .
C C42 0.6371(8) -0.0758(4) 1.3407(7) 0.088(2) Uani d . 1 . .
H H42 0.6265 -0.1284 1.3339 0.106 Uiso calc R 1 . .
C C43 0.7059(7) -0.0309(5) 1.2735(7) 0.087(2) Uani d . 1 . .
H H43 0.7477 -0.0484 1.2139 0.104 Uiso calc R 1 . .
C C44 0.7007(6) 0.0440(4) 1.3113(6) 0.0706(15) Uani d . 1 . .
H H44 0.7380 0.0858 1.2818 0.085 Uiso calc R 1 . .

loop_
_atom_site_aniso_label
_atom_site_aniso_U_11
_atom_site_aniso_U_22
_atom_site_aniso_U_33
_atom_site_aniso_U_12
_atom_site_aniso_U_13
_atom_site_aniso_U_23
Fe1 0.0469(3) 0.0523(3) 0.0521(3) 0.0031(3) 0.0033(3) 0.0070(3)
Fe2 0.0492(4) 0.0593(4) 0.0643(4) 0.0012(3) 0.0063(3) 0.0189(3)
N1 0.116(6) 0.244(11) 0.061(4) -0.045(6) 0.029(4) -0.002(5)
N2 0.070(4) 0.130(6) 0.141(6) 0.014(4) 0.021(4) -0.009(5)
N3 0.0495(19) 0.055(2) 0.0442(18) 0.0088(17) 0.0038(15) 0.0059(16)
N4 0.053(2) 0.0478(19) 0.0429(18) 0.0076(16) 0.0096(15) 0.0047(15)
C1 0.0626(14) 0.0828(17) 0.0867(17) 0.0045(16) 0.0025(12) 0.0040(17)
C2 0.0626(14) 0.0828(17) 0.0867(17) 0.0045(16) 0.0025(12) 0.0040(17)
C3 0.0626(14) 0.0828(17) 0.0867(17) 0.0045(16) 0.0025(12) 0.0040(17)
C4 0.0626(14) 0.0828(17) 0.0867(17) 0.0045(16) 0.0025(12) 0.0040(17)
C5 0.0626(14) 0.0828(17) 0.0867(17) 0.0045(16) 0.0025(12) 0.0040(17)
C6 0.077(3) 0.069(3) 0.050(2) 0.020(3) 0.002(2) -0.007(3)
C7 0.090(5) 0.058(4) 0.106(6) 0.003(3) -0.020(4) -0.009(4)
C8 0.061(4) 0.072(4) 0.110(6) -0.013(3) -0.016(4) 0.034(4)
C9 0.052(3) 0.082(4) 0.070(3) 0.009(2) 0.013(2) 0.028(3)
C10 0.046(2) 0.056(3) 0.039(2) 0.008(2) 0.0001(17) 0.0040(19)
C11 0.052(2) 0.062(3) 0.048(2) 0.005(2) 0.006(2) -0.001(2)
C12 0.066(3) 0.054(3) 0.060(3) 0.008(2) 0.014(2) -0.001(2)
C13 0.056(3) 0.047(3) 0.070(3) 0.005(2) 0.002(2) 0.007(2)
C14 0.076(4) 0.057(3) 0.084(4) 0.001(3) 0.002(3) -0.006(3)
C15 0.060(3) 0.080(4) 0.105(5) -0.019(3) 0.011(3) -0.007(4)
C16 0.061(3) 0.072(4) 0.104(5) -0.004(3) 0.020(3) 0.018(3)
C17 0.062(3) 0.073(3) 0.072(3) -0.007(3) 0.008(3) 0.020(3)
C18 0.055(3) 0.077(3) 0.057(3) -0.004(3) 0.006(2) 0.007(2)
C19 0.070(4) 0.134(6) 0.068(4) -0.019(4) 0.017(3) 0.020(4)
C20 0.053(2) 0.062(3) 0.043(2) 0.012(2) 0.0108(19) 0.006(2)
C21 0.087(2) 0.143(4) 0.063(2) 0.035(3) 0.0324(18) 0.006(2)
C22 0.087(2) 0.143(4) 0.063(2) 0.035(3) 0.0324(18) 0.006(2)
C23 0.087(2) 0.143(4) 0.063(2) 0.035(3) 0.0324(18) 0.006(2)
C24 0.055(3) 0.110(5) 0.072(4) 0.022(3) 0.027(3) 0.019(3)
C25 0.048(2) 0.066(3) 0.052(2) 0.017(2) 0.0137(19) 0.005(2)
C26 0.057(3) 0.054(3) 0.060(3) 0.001(2) 0.018(2) 0.004(2)
C27 0.057(3) 0.047(2) 0.047(2) 0.009(2) 0.0076(19) 0.0108(18)
C28 0.058(3) 0.073(3) 0.047(2) 0.014(2) 0.007(2) 0.005(2)
C29 0.070(3) 0.071(3) 0.062(3) 0.009(3) 0.017(3) -0.003(3)
C30 0.102(4) 0.087(4) 0.054(3) 0.016(4) 0.029(3) -0.005(3)
C31 0.128(6) 0.087(4) 0.050(3) 0.002(5) 0.002(3) -0.017(3)
C32 0.072(3) 0.059(3) 0.059(3) 0.000(2) -0.004(3) -0.004(2)
C33 0.082(4) 0.090(5) 0.092(5) 0.022(4) 0.033(4) 0.003(4)
C34 0.058(3) 0.054(3) 0.049(2) 0.008(2) 0.005(2) 0.004(2)
C35 0.0567(14) 0.0802(17) 0.0893(19) -0.0014(13) 0.0037(12) 0.0219(16)
C36 0.0567(14) 0.0802(17) 0.0893(19) -0.0014(13) 0.0037(12) 0.0219(16)
C37 0.0567(14) 0.0802(17) 0.0893(19) -0.0014(13) 0.0037(12) 0.0219(16)
C38 0.0567(14) 0.0802(17) 0.0893(19) -0.0014(13) 0.0037(12) 0.0219(16)
C39 0.0567(14) 0.0802(17) 0.0893(19) -0.0014(13) 0.0037(12) 0.0219(16)
C40 0.081(4) 0.074(4) 0.062(3) -0.003(3) 0.020(3) 0.009(3)
C41 0.082(4) 0.104(5) 0.070(4) -0.011(4) 0.010(3) 0.048(4)
C42 0.091(5) 0.062(3) 0.083(4) 0.021(3) -0.015(4) 0.023(3)
C43 0.067(4) 0.107(5) 0.079(4) 0.035(4) 0.014(3) 0.012(4)
C44 0.049(3) 0.089(4) 0.067(3) -0.005(3) 0.008(2) 0.015(3)

loop_
_atom_type_symbol
_atom_type_description
_atom_type_scat_dispersion_real
_atom_type_scat_dispersion_imag
_atom_type_scat_source
C C 0.0033 0.0016 'International Tables Vol C Tables 4.2.6.8 and 6.1.1.4'
H H 0.0000 0.0000 'International Tables Vol C Tables 4.2.6.8 and 6.1.1.4'
Fe Fe 0.3463 0.8444 'International Tables Vol C Tables 4.2.6.8 and 6.1.1.4'
N N 0.0061 0.0033 'International Tables Vol C Tables 4.2.6.8 and 6.1.1.4'

loop_
_geom_angle_atom_site_label_1
_geom_angle_atom_site_label_2
_geom_angle_atom_site_label_3
_geom_angle_site_symmetry_1
_geom_angle_site_symmetry_3
_geom_angle
_geom_angle_publ_flag
C5 Fe1 C6 . . 108.1(3) ?
C5 Fe1 C4 . . 40.4(3) ?
C6 Fe1 C4 . . 121.5(3) ?
C5 Fe1 C7 . . 121.5(3) ?
C6 Fe1 C7 . . 40.9(3) ?
C4 Fe1 C7 . . 156.8(4) ?
C5 Fe1 C9 . . 162.9(3) ?
C6 Fe1 C9 . . 68.1(2) ?
C4 Fe1 C9 . . 126.2(3) ?
C7 Fe1 C9 . . 67.4(3) ?
C5 Fe1 C8 . . 156.2(3) ?
C6 Fe1 C8 . . 67.9(3) ?
C4 Fe1 C8 . . 162.0(4) ?
C7 Fe1 C8 . . 40.1(3) ?
C9 Fe1 C8 . . 39.5(3) ?
C5 Fe1 C1 . . 40.7(3) ?
C6 Fe1 C1 . . 125.6(3) ?
C4 Fe1 C1 . . 67.8(3) ?
C7 Fe1 C1 . . 108.0(3) ?
C9 Fe1 C1 . . 155.1(3) ?
C8 Fe1 C1 . . 121.2(3) ?
C5 Fe1 C2 . . 68.5(3) ?
C6 Fe1 C2 . . 163.1(3) ?
C4 Fe1 C2 . . 67.3(3) ?
C7 Fe1 C2 . . 125.5(3) ?
C9 Fe1 C2 . . 120.1(3) ?
C8 Fe1 C2 . . 108.1(3) ?
C1 Fe1 C2 . . 41.1(3) ?
C5 Fe1 C10 . . 124.3(2) ?
C6 Fe1 C10 . . 40.5(2) ?
C4 Fe1 C10 . . 107.4(3) ?
C7 Fe1 C10 . . 69.0(2) ?
C9 Fe1 C10 . . 42.0(2) ?
C8 Fe1 C10 . . 68.9(2) ?
C1 Fe1 C10 . . 161.7(3) ?
C2 Fe1 C10 . . 155.3(3) ?
C5 Fe1 C3 . . 67.4(3) ?
C6 Fe1 C3 . . 154.6(3) ?
C4 Fe1 C3 . . 38.8(3) ?
C7 Fe1 C3 . . 163.1(3) ?
C9 Fe1 C3 . . 108.4(3) ?
C8 Fe1 C3 . . 126.4(4) ?
C1 Fe1 C3 . . 68.4(3) ?
C2 Fe1 C3 . . 41.0(2) ?
C10 Fe1 C3 . . 119.7(2) ?
C43 Fe2 C38 . . 150.8(3) ?
C43 Fe2 C42 . . 40.6(3) ?
C38 Fe2 C42 . . 118.8(3) ?
C43 Fe2 C41 . . 67.6(3) ?
C38 Fe2 C41 . . 110.5(3) ?
C42 Fe2 C41 . . 39.6(3) ?
C43 Fe2 C39 . . 164.4(3) ?
C38 Fe2 C39 . . 42.5(3) ?
C42 Fe2 C39 . . 153.9(3) ?
C41 Fe2 C39 . . 120.9(3) ?
C43 Fe2 C44 . . 39.9(3) ?
C38 Fe2 C44 . . 168.8(3) ?
C42 Fe2 C44 . . 67.6(3) ?
C41 Fe2 C44 . . 67.9(3) ?
C39 Fe2 C44 . . 128.0(3) ?
C43 Fe2 C35 . . 126.4(3) ?
C38 Fe2 C35 . . 68.7(2) ?
C42 Fe2 C35 . . 164.5(3) ?
C41 Fe2 C35 . . 154.0(3) ?
C39 Fe2 C35 . . 40.5(3) ?
C44 Fe2 C35 . . 107.6(2) ?
C43 Fe2 C40 . . 67.4(3) ?
C38 Fe2 C40 . . 131.1(3) ?
C42 Fe2 C40 . . 66.9(3) ?
C41 Fe2 C40 . . 40.0(3) ?
C39 Fe2 C40 . . 109.7(3) ?
C44 Fe2 C40 . . 40.6(3) ?
C35 Fe2 C40 . . 119.8(3) ?
C43 Fe2 C37 . . 117.1(3) ?
C38 Fe2 C37 . . 39.3(3) ?
C42 Fe2 C37 . . 107.5(3) ?
C41 Fe2 C37 . . 127.8(3) ?
C39 Fe2 C37 . . 69.5(3) ?
C44 Fe2 C37 . . 150.5(3) ?
C35 Fe2 C37 . . 69.0(3) ?
C40 Fe2 C37 . . 166.3(3) ?
C43 Fe2 C36 . . 106.7(3) ?
C38 Fe2 C36 . . 66.5(3) ?
C42 Fe2 C36 . . 126.4(3) ?
C41 Fe2 C36 . . 163.7(3) ?
C39 Fe2 C36 . . 68.6(3) ?
C44 Fe2 C36 . . 118.3(2) ?
C35 Fe2 C36 . . 41.6(3) ?
C40 Fe2 C36 . . 153.7(2) ?
C37 Fe2 C36 . . 39.7(3) ?
C25 N3 C34 . . 113.2(4) ?
C25 N3 C26 . . 115.1(4) ?
C34 N3 C26 . . 111.3(4) ?
C11 N4 C12 . . 108.4(4) ?
C11 N4 C20 . . 113.9(3) ?
C12 N4 C20 . . 114.3(4) ?
C5 C1 C2 . . 107.0(7) ?
C5 C1 Fe1 . . 69.1(4) ?
C2 C1 Fe1 . . 69.5(4) ?
C5 C1 H1 . . 126.5 ?
C2 C1 H1 . . 126.5 ?
Fe1 C1 H1 . . 126.5 ?
C1 C2 C3 . . 106.9(8) ?
C1 C2 Fe1 . . 69.5(4) ?
C3 C2 Fe1 . . 69.8(5) ?
C1 C2 H2 . . 126.5 ?
C3 C2 H2 . . 126.5 ?
Fe1 C2 H2 . . 125.7 ?
C4 C3 C2 . . 108.1(8) ?
C4 C3 Fe1 . . 69.9(4) ?
C2 C3 Fe1 . . 69.2(5) ?
C4 C3 H3 . . 126.0 ?
C2 C3 H3 . . 126.0 ?
Fe1 C3 H3 . . 126.6 ?
C3 C4 C5 . . 110.3(7) ?
C3 C4 Fe1 . . 71.3(4) ?
C5 C4 Fe1 . . 69.6(4) ?
C3 C4 H4 . . 124.8 ?
C5 C4 H4 . . 124.8 ?
Fe1 C4 H4 . . 125.9 ?
C4 C5 C1 . . 107.7(6) ?
C4 C5 Fe1 . . 70.1(4) ?
C1 C5 Fe1 . . 70.2(4) ?
C4 C5 H5 . . 126.2 ?
C1 C5 H5 . . 126.2 ?
Fe1 C5 H5 . . 125.1 ?
C10 C6 C7 . . 109.3(6) ?
C10 C6 Fe1 . . 70.2(3) ?
C7 C6 Fe1 . . 69.7(4) ?
C10 C6 H6 . . 125.3 ?
C7 C6 H6 . . 125.3 ?
Fe1 C6 H6 . . 126.4 ?
C8 C7 C6 . . 107.6(6) ?
C8 C7 Fe1 . . 70.1(4) ?
C6 C7 Fe1 . . 69.4(3) ?
C8 C7 H7 . . 126.2 ?
C6 C7 H7 . . 126.2 ?
Fe1 C7 H7 . . 125.9 ?
C9 C8 C7 . . 109.2(7) ?
C9 C8 Fe1 . . 70.2(4) ?
C7 C8 Fe1 . . 69.9(4) ?
C9 C8 H8 . . 125.4 ?
C7 C8 H8 . . 125.4 ?
Fe1 C8 H8 . . 126.1 ?
C8 C9 C10 . . 108.9(7) ?
C8 C9 Fe1 . . 70.3(4) ?
C10 C9 Fe1 . . 69.2(3) ?
C8 C9 H9 . . 125.6 ?
C10 C9 H9 . . 125.6 ?
Fe1 C9 H9 . . 126.5 ?
C6 C10 C9 . . 105.0(5) ?
C6 C10 C11 . . 130.5(5) ?
C9 C10 C11 . . 124.6(5) ?
C6 C10 Fe1 . . 69.3(3) ?
C9 C10 Fe1 . . 68.8(3) ?
C11 C10 Fe1 . . 126.5(3) ?
N4 C11 C10 . . 113.6(4) ?
N4 C11 H11A . . 108.9 ?
C10 C11 H11A . . 108.9 ?
N4 C11 H11B . . 108.9 ?
C10 C11 H11B . . 108.9 ?
H11A C11 H11B . . 107.7 ?
N4 C12 C13 . . 112.4(4) ?
N4 C12 H12A . . 109.1 ?
C13 C12 H12A . . 109.1 ?
N4 C12 H12B . . 109.1 ?
C13 C12 H12B . . 109.1 ?
H12A C12 H12B . . 107.9 ?
C18 C13 C14 . . 117.7(6) ?
C18 C13 C12 . . 120.2(5) ?
C14 C13 C12 . . 122.1(6) ?
C13 C14 C15 . . 119.9(6) ?
C13 C14 H14 . . 120.1 ?
C15 C14 H14 . . 120.1 ?
C16 C15 C14 . . 121.4(6) ?
C16 C15 H15A . . 119.3 ?
C14 C15 H15A . . 119.3 ?
C17 C16 C15 . . 118.3(7) ?
C17 C16 H16 . . 120.8 ?
C15 C16 H16 . . 120.8 ?
C16 C17 C18 . . 121.4(6) ?
C16 C17 C19 . . 118.6(6) ?
C18 C17 C19 . . 120.0(6) ?
C17 C18 C13 . . 121.3(5) ?
C17 C18 H18 . . 119.4 ?
C13 C18 H18 . . 119.4 ?
N1 C19 C17 . . 178.4(10) ?
N4 C20 C21 . . 114.6(5) ?
N4 C20 C25 . . 113.7(4) ?
C21 C20 C25 . . 109.0(4) ?
N4 C20 H20 . . 106.3 ?
C21 C20 H20 . . 106.3 ?
C25 C20 H20 . . 106.3 ?
C20 C21 C22 . . 110.1(6) ?
C20 C21 H21A . . 109.6 ?
C22 C21 H21A . . 109.6 ?
C20 C21 H21B . . 109.6 ?
C22 C21 H21B . . 109.6 ?
H21A C21 H21B . . 108.2 ?
C23 C22 C21 . . 110.0(6) ?
C23 C22 H22A . . 109.7 ?
C21 C22 H22A . . 109.7 ?
C23 C22 H22B . . 109.7 ?
C21 C22 H22B . . 109.7 ?
H22A C22 H22B . . 108.2 ?
C24 C23 C22 . . 110.3(5) ?
C24 C23 H23A . . 109.6 ?
C22 C23 H23A . . 109.6 ?
C24 C23 H23B . . 109.6 ?
C22 C23 H23B . . 109.6 ?
H23A C23 H23B . . 108.1 ?
C23 C24 C25 . . 111.9(6) ?
C23 C24 H24A . . 109.2 ?
C25 C24 H24A . . 109.2 ?
C23 C24 H24B . . 109.2 ?
C25 C24 H24B . . 109.2 ?
H24A C24 H24B . . 107.9 ?
N3 C25 C20 . . 113.4(4) ?
N3 C25 C24 . . 114.6(4) ?
C20 C25 C24 . . 108.1(4) ?
N3 C25 H25 . . 106.7 ?
C20 C25 H25 . . 106.7 ?
C24 C25 H25 . . 106.7 ?
N3 C26 C27 . . 109.8(4) ?
N3 C26 H26A . . 109.7 ?
C27 C26 H26A . . 109.7 ?
N3 C26 H26B . . 109.7 ?
C27 C26 H26B . . 109.7 ?
H26A C26 H26B . . 108.2 ?
C28 C27 C32 . . 119.4(5) ?
C28 C27 C26 . . 118.2(4) ?
C32 C27 C26 . . 122.5(5) ?
C27 C28 C29 . . 120.1(5) ?
C27 C28 H28 . . 119.9 ?
C29 C28 H28 . . 119.9 ?
C30 C29 C28 . . 120.2(6) ?
C30 C29 C33 . . 120.8(6) ?
C28 C29 C33 . . 119.0(5) ?
C31 C30 C29 . . 119.8(6) ?
C31 C30 H30 . . 120.1 ?
C29 C30 H30 . . 120.1 ?
C30 C31 C32 . . 120.0(5) ?
C30 C31 H31 . . 120.0 ?
C32 C31 H31 . . 120.0 ?
C27 C32 C31 . . 120.4(5) ?
C27 C32 H32 . . 119.8 ?
C31 C32 H32 . . 119.8 ?
N2 C33 C29 . . 178.7(8) ?
N3 C34 C35 . . 113.2(4) ?
N3 C34 H34A . . 108.9 ?
C35 C34 H34A . . 108.9 ?
N3 C34 H34B . . 108.9 ?
C35 C34 H34B . . 108.9 ?
H34A C34 H34B . . 107.8 ?
C39 C35 C36 . . 107.3(6) ?
C39 C35 C34 . . 126.7(7) ?
C36 C35 C34 . . 126.0(6) ?
C39 C35 Fe2 . . 69.1(4) ?
C36 C35 Fe2 . . 70.1(3) ?
C34 C35 Fe2 . . 128.4(4) ?
C37 C36 C35 . . 108.7(6) ?
C37 C36 Fe2 . . 69.7(4) ?
C35 C36 Fe2 . . 68.3(4) ?
C37 C36 H36 . . 125.7 ?
C35 C36 H36 . . 125.6 ?
Fe2 C36 H36 . . 128.0 ?
C38 C37 C36 . . 108.0(7) ?
C38 C37 Fe2 . . 68.8(4) ?
C36 C37 Fe2 . . 70.6(4) ?
C38 C37 H37 . . 126.0 ?
C36 C37 H37 . . 126.0 ?
Fe2 C37 H37 . . 126.1 ?
C37 C38 C39 . . 110.2(7) ?
C37 C38 Fe2 . . 71.9(4) ?
C39 C38 Fe2 . . 69.1(4) ?
C37 C38 H38 . . 124.9 ?
C39 C38 H38 . . 124.9 ?
Fe2 C38 H38 . . 125.7 ?
C35 C39 C38 . . 105.8(7) ?
C35 C39 Fe2 . . 70.4(4) ?
C38 C39 Fe2 . . 68.4(4) ?
C35 C39 H39 . . 127.1 ?
C38 C39 H39 . . 127.1 ?
Fe2 C39 H39 . . 125.7 ?
C41 C40 C44 . . 107.4(7) ?
C41 C40 Fe2 . . 69.1(4) ?
C44 C40 Fe2 . . 69.2(4) ?
C41 C40 H40 . . 126.3 ?
C44 C40 H40 . . 126.3 ?
Fe2 C40 H40 . . 127.0 ?
C42 C41 C40 . . 108.6(6) ?
C42 C41 Fe2 . . 70.1(4) ?
C40 C41 Fe2 . . 70.9(4) ?
C42 C41 H41 . . 125.7 ?
C40 C41 H41 . . 125.7 ?
Fe2 C41 H41 . . 124.9 ?
C41 C42 C43 . . 108.5(6) ?
C41 C42 Fe2 . . 70.4(3) ?
C43 C42 Fe2 . . 69.5(3) ?
C41 C42 H42 . . 125.8 ?
C43 C42 H42 . . 125.8 ?
Fe2 C42 H42 . . 125.9 ?
C44 C43 C42 . . 108.2(7) ?
C44 C43 Fe2 . . 70.8(4) ?
C42 C43 Fe2 . . 69.8(4) ?
C44 C43 H43 . . 125.9 ?
C42 C43 H43 . . 125.9 ?
Fe2 C43 H43 . . 125.1 ?
C43 C44 C40 . . 107.4(6) ?
C43 C44 Fe2 . . 69.3(4) ?
C40 C44 Fe2 . . 70.2(4) ?
C43 C44 H44 . . 126.3 ?
C40 C44 H44 . . 126.3 ?
Fe2 C44 H44 . . 125.7 ?

loop_
_geom_bond_atom_site_label_1
_geom_bond_atom_site_label_2
_geom_bond_site_symmetry_2
_geom_bond_distance
_geom_bond_publ_flag
Fe1 C5 . 2.023(6) ?
Fe1 C6 . 2.029(5) ?
Fe1 C4 . 2.029(7) ?
Fe1 C7 . 2.033(7) ?
Fe1 C9 . 2.035(5) ?
Fe1 C8 . 2.036(7) ?
Fe1 C1 . 2.038(7) ?
Fe1 C2 . 2.038(7) ?
Fe1 C10 . 2.041(4) ?
Fe1 C3 . 2.047(7) ?
Fe2 C43 . 2.019(6) ?
Fe2 C38 . 2.020(6) ?
Fe2 C42 . 2.023(5) ?
Fe2 C41 . 2.026(6) ?
Fe2 C39 . 2.030(6) ?
Fe2 C44 . 2.037(6) ?
Fe2 C35 . 2.046(6) ?
Fe2 C40 . 2.051(7) ?
Fe2 C37 . 2.059(7) ?
Fe2 C36 . 2.072(6) ?
N1 C19 . 1.133(9) ?
N2 C33 . 1.156(9) ?
N3 C25 . 1.453(6) ?
N3 C34 . 1.465(5) ?
N3 C26 . 1.475(6) ?
N4 C11 . 1.468(5) ?
N4 C12 . 1.474(6) ?
N4 C20 . 1.474(6) ?
C1 C5 . 1.412(10) ?
C1 C2 . 1.429(11) ?
C1 H1 . 0.9300 ?
C2 C3 . 1.430(9) ?
C2 H2 . 0.9300 ?
C3 C4 . 1.355(10) ?
C3 H3 . 0.9300 ?
C4 C5 . 1.397(10) ?
C4 H4 . 0.9300 ?
C5 H5 . 0.9300 ?
C6 C10 . 1.408(7) ?
C6 C7 . 1.420(10) ?
C6 H6 . 0.9300 ?
C7 C8 . 1.393(11) ?
C7 H7 . 0.9300 ?
C8 C9 . 1.375(10) ?
C8 H8 . 0.9300 ?
C9 C10 . 1.460(7) ?
C9 H9 . 0.9300 ?
C10 C11 . 1.498(7) ?
C11 H11A . 0.9700 ?
C11 H11B . 0.9700 ?
C12 C13 . 1.479(8) ?
C12 H12A . 0.9700 ?
C12 H12B . 0.9700 ?
C13 C18 . 1.388(8) ?
C13 C14 . 1.402(8) ?
C14 C15 . 1.405(9) ?
C14 H14 . 0.9300 ?
C15 C16 . 1.376(10) ?
C15 H15A . 0.9300 ?
C16 C17 . 1.374(8) ?
C16 H16 . 0.9300 ?
C17 C18 . 1.383(8) ?
C17 C19 . 1.435(10) ?
C18 H18 . 0.9300 ?
C20 C21 . 1.535(8) ?
C20 C25 . 1.550(6) ?
C20 H20 . 0.9800 ?
C21 C22 . 1.545(10) ?
C21 H21A . 0.9700 ?
C21 H21B . 0.9700 ?
C22 C23 . 1.530(9) ?
C22 H22A . 0.9700 ?
C22 H22B . 0.9700 ?
C23 C24 . 1.499(9) ?
C23 H23A . 0.9700 ?
C23 H23B . 0.9700 ?
C24 C25 . 1.569(7) ?
C24 H24A . 0.9700 ?
C24 H24B . 0.9700 ?
C25 H25 . 0.9800 ?
C26 C27 . 1.508(7) ?
C26 H26A . 0.9700 ?
C26 H26B . 0.9700 ?
C27 C28 . 1.366(7) ?
C27 C32 . 1.373(7) ?
C28 C29 . 1.401(8) ?
C28 H28 . 0.9300 ?
C29 C30 . 1.372(8) ?
C29 C33 . 1.429(10) ?
C30 C31 . 1.358(10) ?
C30 H30 . 0.9300 ?
C31 C32 . 1.401(9) ?
C31 H31 . 0.9300 ?
C32 H32 . 0.9300 ?
C34 C35 . 1.473(8) ?
C34 H34A . 0.9700 ?
C34 H34B . 0.9700 ?
C35 C39 . 1.410(10) ?
C35 C36 . 1.461(11) ?
C36 C37 . 1.402(9) ?
C36 H36 . 0.9300 ?
C37 C38 . 1.372(10) ?
C37 H37 . 0.9300 ?
C38 C39 . 1.467(10) ?
C38 H38 . 0.9300 ?
C39 H39 . 0.9300 ?
C40 C41 . 1.395(9) ?
C40 C44 . 1.420(9) ?
C40 H40 . 0.9300 ?
C41 C42 . 1.370(11) ?
C41 H41 . 0.9300 ?
C42 C43 . 1.403(11) ?
C42 H42 . 0.9300 ?
C43 C44 . 1.384(10) ?
C43 H43 . 0.9300 ?
C44 H44 . 0.9300 ?

loop_
_geom_hbond_atom_site_label_D
_geom_hbond_atom_site_label_H
_geom_hbond_atom_site_label_A
_geom_hbond_site_symmetry_A
_geom_hbond_distance_DH
_geom_hbond_distance_HA
_geom_hbond_distance_DA
_geom_hbond_angle_DHA
_geom_hbond_publ_flag
C21 H21A N1 1_554 0.97 2.59 3.486(9) 154 yes
C37 H37 N2 2_547 0.93 2.59 3.364(11) 141 yes

loop_
_geom_torsion_atom_site_label_1
_geom_torsion_atom_site_label_2
_geom_torsion_atom_site_label_3
_geom_torsion_atom_site_label_4
_geom_torsion_site_symmetry_1
_geom_torsion_site_symmetry_2
_geom_torsion_site_symmetry_3
_geom_torsion_site_symmetry_4
_geom_torsion
_geom_torsion_publ_flag
C6 Fe1 C1 C5 . . . . -75.7(5) ?
C4 Fe1 C1 C5 . . . . 38.0(4) ?
C7 Fe1 C1 C5 . . . . -117.6(5) ?
C9 Fe1 C1 C5 . . . . 167.4(6) ?
C8 Fe1 C1 C5 . . . . -159.5(5) ?
C2 Fe1 C1 C5 . . . . 118.6(6) ?
C10 Fe1 C1 C5 . . . . -40.1(10) ?
C3 Fe1 C1 C5 . . . . 80.0(5) ?
C5 Fe1 C1 C2 . . . . -118.6(6) ?
C6 Fe1 C1 C2 . . . . 165.7(4) ?
C4 Fe1 C1 C2 . . . . -80.5(5) ?
C7 Fe1 C1 C2 . . . . 123.8(5) ?
C9 Fe1 C1 C2 . . . . 48.9(8) ?
C8 Fe1 C1 C2 . . . . 81.9(5) ?
C10 Fe1 C1 C2 . . . . -158.7(7) ?
C3 Fe1 C1 C2 . . . . -38.5(4) ?
C5 C1 C2 C3 . . . . 1.0(7) ?
Fe1 C1 C2 C3 . . . . 60.1(5) ?
C5 C1 C2 Fe1 . . . . -59.1(4) ?
C5 Fe1 C2 C1 . . . . 38.0(4) ?
C6 Fe1 C2 C1 . . . . -43.4(12) ?
C4 Fe1 C2 C1 . . . . 81.7(5) ?
C7 Fe1 C2 C1 . . . . -76.0(6) ?
C9 Fe1 C2 C1 . . . . -158.5(4) ?
C8 Fe1 C2 C1 . . . . -116.9(5) ?
C10 Fe1 C2 C1 . . . . 164.2(5) ?
C3 Fe1 C2 C1 . . . . 117.9(7) ?
C5 Fe1 C2 C3 . . . . -79.9(5) ?
C6 Fe1 C2 C3 . . . . -161.3(8) ?
C4 Fe1 C2 C3 . . . . -36.2(5) ?
C7 Fe1 C2 C3 . . . . 166.0(5) ?
C9 Fe1 C2 C3 . . . . 83.6(5) ?
C8 Fe1 C2 C3 . . . . 125.1(5) ?
C1 Fe1 C2 C3 . . . . -117.9(7) ?
C10 Fe1 C2 C3 . . . . 46.3(9) ?
C1 C2 C3 C4 . . . . -0.6(8) ?
Fe1 C2 C3 C4 . . . . 59.2(5) ?
C1 C2 C3 Fe1 . . . . -59.9(5) ?
C5 Fe1 C3 C4 . . . . -36.9(4) ?
C6 Fe1 C3 C4 . . . . 47.9(8) ?
C7 Fe1 C3 C4 . . . . -162.0(10) ?
C9 Fe1 C3 C4 . . . . 125.4(4) ?
C8 Fe1 C3 C4 . . . . 165.5(4) ?
C1 Fe1 C3 C4 . . . . -80.9(4) ?
C2 Fe1 C3 C4 . . . . -119.5(7) ?
C10 Fe1 C3 C4 . . . . 80.8(5) ?
C5 Fe1 C3 C2 . . . . 82.7(5) ?
C6 Fe1 C3 C2 . . . . 167.5(5) ?
C4 Fe1 C3 C2 . . . . 119.5(7) ?
C7 Fe1 C3 C2 . . . . -42.4(13) ?
C9 Fe1 C3 C2 . . . . -115.0(5) ?
C8 Fe1 C3 C2 . . . . -75.0(6) ?
C1 Fe1 C3 C2 . . . . 38.6(5) ?
C10 Fe1 C3 C2 . . . . -159.6(4) ?
C2 C3 C4 C5 . . . . 0.0(8) ?
Fe1 C3 C4 C5 . . . . 58.8(4) ?
C2 C3 C4 Fe1 . . . . -58.8(5) ?
C5 Fe1 C4 C3 . . . . 121.1(6) ?
C6 Fe1 C4 C3 . . . . -158.0(4) ?
C7 Fe1 C4 C3 . . . . 166.8(6) ?
C9 Fe1 C4 C3 . . . . -73.4(5) ?
C8 Fe1 C4 C3 . . . . -40.6(11) ?
C1 Fe1 C4 C3 . . . . 82.8(5) ?
C2 Fe1 C4 C3 . . . . 38.2(4) ?
C10 Fe1 C4 C3 . . . . -116.0(4) ?
C6 Fe1 C4 C5 . . . . 80.8(5) ?
C7 Fe1 C4 C5 . . . . 45.7(9) ?
C9 Fe1 C4 C5 . . . . 165.5(4) ?
C8 Fe1 C4 C5 . . . . -161.8(8) ?
C1 Fe1 C4 C5 . . . . -38.3(4) ?
C2 Fe1 C4 C5 . . . . -82.9(4) ?
C10 Fe1 C4 C5 . . . . 122.9(4) ?
C3 Fe1 C4 C5 . . . . -121.1(6) ?
C3 C4 C5 C1 . . . . 0.6(7) ?
Fe1 C4 C5 C1 . . . . 60.5(4) ?
C3 C4 C5 Fe1 . . . . -59.8(5) ?
C2 C1 C5 C4 . . . . -1.0(6) ?
Fe1 C1 C5 C4 . . . . -60.4(4) ?
C2 C1 C5 Fe1 . . . . 59.4(4) ?
C6 Fe1 C5 C4 . . . . -117.7(4) ?
C7 Fe1 C5 C4 . . . . -160.7(4) ?
C9 Fe1 C5 C4 . . . . -43.5(10) ?
C8 Fe1 C5 C4 . . . . 166.1(7) ?
C1 Fe1 C5 C4 . . . . 118.2(6) ?
C2 Fe1 C5 C4 . . . . 79.9(4) ?
C10 Fe1 C5 C4 . . . . -76.0(5) ?
C3 Fe1 C5 C4 . . . . 35.5(4) ?
C6 Fe1 C5 C1 . . . . 124.0(4) ?
C4 Fe1 C5 C1 . . . . -118.2(6) ?
C7 Fe1 C5 C1 . . . . 81.1(5) ?
C9 Fe1 C5 C1 . . . . -161.8(8) ?
C8 Fe1 C5 C1 . . . . 47.9(9) ?
C2 Fe1 C5 C1 . . . . -38.3(4) ?
C10 Fe1 C5 C1 . . . . 165.8(4) ?
C3 Fe1 C5 C1 . . . . -82.7(5) ?
C5 Fe1 C6 C10 . . . . 122.0(4) ?
C4 Fe1 C6 C10 . . . . 79.7(4) ?
C7 Fe1 C6 C10 . . . . -120.5(6) ?
C9 Fe1 C6 C10 . . . . -40.3(3) ?
C8 Fe1 C6 C10 . . . . -83.0(4) ?
C1 Fe1 C6 C10 . . . . 163.7(4) ?
C2 Fe1 C6 C10 . . . . -162.6(9) ?
C3 Fe1 C6 C10 . . . . 46.6(8) ?
C5 Fe1 C6 C7 . . . . -117.4(5) ?
C4 Fe1 C6 C7 . . . . -159.7(5) ?
C9 Fe1 C6 C7 . . . . 80.3(5) ?
C8 Fe1 C6 C7 . . . . 37.5(4) ?
C1 Fe1 C6 C7 . . . . -75.8(5) ?
C2 Fe1 C6 C7 . . . . -42.1(12) ?
C10 Fe1 C6 C7 . . . . 120.5(6) ?
C3 Fe1 C6 C7 . . . . 167.2(7) ?
C10 C6 C7 C8 . . . . -0.7(7) ?
Fe1 C6 C7 C8 . . . . -59.9(5) ?
C10 C6 C7 Fe1 . . . . 59.2(4) ?
C5 Fe1 C7 C8 . . . . -159.9(4) ?
C6 Fe1 C7 C8 . . . . 118.7(6) ?
C4 Fe1 C7 C8 . . . . 167.2(6) ?
C9 Fe1 C7 C8 . . . . 36.5(4) ?
C1 Fe1 C7 C8 . . . . -117.3(4) ?
C2 Fe1 C7 C8 . . . . -75.2(5) ?
C10 Fe1 C7 C8 . . . . 81.9(4) ?
C3 Fe1 C7 C8 . . . . -42.3(12) ?
C5 Fe1 C7 C6 . . . . 81.4(5) ?
C4 Fe1 C7 C6 . . . . 48.5(9) ?
C9 Fe1 C7 C6 . . . . -82.2(4) ?
C8 Fe1 C7 C6 . . . . -118.7(6) ?
C1 Fe1 C7 C6 . . . . 124.0(4) ?
C2 Fe1 C7 C6 . . . . 166.1(4) ?
C10 Fe1 C7 C6 . . . . -36.8(3) ?
C3 Fe1 C7 C6 . . . . -160.9(9) ?
C6 C7 C8 C9 . . . . 0.1(8) ?
Fe1 C7 C8 C9 . . . . -59.4(5) ?
C6 C7 C8 Fe1 . . . . 59.5(4) ?
C5 Fe1 C8 C9 . . . . 166.8(6) ?
C6 Fe1 C8 C9 . . . . 81.9(4) ?
C4 Fe1 C8 C9 . . . . -43.3(11) ?
C7 Fe1 C8 C9 . . . . 120.3(6) ?
C1 Fe1 C8 C9 . . . . -158.8(4) ?
C2 Fe1 C8 C9 . . . . -115.6(4) ?
C10 Fe1 C8 C9 . . . . 38.3(4) ?
C3 Fe1 C8 C9 . . . . -73.8(5) ?
C5 Fe1 C8 C7 . . . . 46.5(9) ?
C6 Fe1 C8 C7 . . . . -38.3(4) ?
C4 Fe1 C8 C7 . . . . -163.6(8) ?
C9 Fe1 C8 C7 . . . . -120.3(6) ?
C1 Fe1 C8 C7 . . . . 80.9(5) ?
C2 Fe1 C8 C7 . . . . 124.1(4) ?
C10 Fe1 C8 C7 . . . . -82.0(4) ?
C3 Fe1 C8 C7 . . . . 165.9(4) ?
C7 C8 C9 C10 . . . . 0.6(7) ?
Fe1 C8 C9 C10 . . . . -58.6(4) ?
C7 C8 C9 Fe1 . . . . 59.2(5) ?
C5 Fe1 C9 C8 . . . . -161.7(8) ?
C6 Fe1 C9 C8 . . . . -81.4(5) ?
C4 Fe1 C9 C8 . . . . 164.7(5) ?
C7 Fe1 C9 C8 . . . . -37.0(5) ?
C1 Fe1 C9 C8 . . . . 47.2(9) ?
C2 Fe1 C9 C8 . . . . 82.1(6) ?
C10 Fe1 C9 C8 . . . . -120.2(6) ?
C3 Fe1 C9 C8 . . . . 125.5(5) ?
C5 Fe1 C9 C10 . . . . -41.5(10) ?
C6 Fe1 C9 C10 . . . . 38.8(3) ?
C4 Fe1 C9 C10 . . . . -75.0(4) ?
C7 Fe1 C9 C10 . . . . 83.2(4) ?
C8 Fe1 C9 C10 . . . . 120.2(6) ?
C1 Fe1 C9 C10 . . . . 167.4(6) ?
C2 Fe1 C9 C10 . . . . -157.7(3) ?
C3 Fe1 C9 C10 . . . . -114.3(4) ?
C7 C6 C10 C9 . . . . 1.0(5) ?
Fe1 C6 C10 C9 . . . . 59.9(3) ?
C7 C6 C10 C11 . . . . -179.8(5) ?
Fe1 C6 C10 C11 . . . . -121.0(5) ?
C7 C6 C10 Fe1 . . . . -58.9(4) ?
C8 C9 C10 C6 . . . . -1.0(6) ?
Fe1 C9 C10 C6 . . . . -60.3(3) ?
C8 C9 C10 C11 . . . . 179.8(5) ?
Fe1 C9 C10 C11 . . . . 120.6(4) ?
C8 C9 C10 Fe1 . . . . 59.3(4) ?
C5 Fe1 C10 C6 . . . . -77.3(5) ?
C4 Fe1 C10 C6 . . . . -118.5(4) ?
C7 Fe1 C10 C6 . . . . 37.2(5) ?
C9 Fe1 C10 C6 . . . . 116.3(5) ?
C8 Fe1 C10 C6 . . . . 80.2(5) ?
C1 Fe1 C10 C6 . . . . -46.7(9) ?
C2 Fe1 C10 C6 . . . . 168.0(6) ?
C3 Fe1 C10 C6 . . . . -158.9(4) ?
C5 Fe1 C10 C9 . . . . 166.4(4) ?
C6 Fe1 C10 C9 . . . . -116.3(5) ?
C4 Fe1 C10 C9 . . . . 125.2(4) ?
C7 Fe1 C10 C9 . . . . -79.1(5) ?
C8 Fe1 C10 C9 . . . . -36.1(5) ?
C1 Fe1 C10 C9 . . . . -163.0(8) ?
C2 Fe1 C10 C9 . . . . 51.7(7) ?
C3 Fe1 C10 C9 . . . . 84.8(4) ?
C5 Fe1 C10 C11 . . . . 48.4(5) ?
C6 Fe1 C10 C11 . . . . 125.7(6) ?
C4 Fe1 C10 C11 . . . . 7.2(5) ?
C7 Fe1 C10 C11 . . . . 162.9(6) ?
C9 Fe1 C10 C11 . . . . -118.0(6) ?
C8 Fe1 C10 C11 . . . . -154.1(6) ?
C1 Fe1 C10 C11 . . . . 79.0(9) ?
C2 Fe1 C10 C11 . . . . -66.3(8) ?
C3 Fe1 C10 C11 . . . . -33.3(6) ?
C12 N4 C11 C10 . . . . 172.7(4) ?
C20 N4 C11 C10 . . . . -58.8(5) ?
C6 C10 C11 N4 . . . . -87.2(6) ?
C9 C10 C11 N4 . . . . 91.7(5) ?
Fe1 C10 C11 N4 . . . . 179.7(3) ?
C11 N4 C12 C13 . . . . -73.5(5) ?
C20 N4 C12 C13 . . . . 158.3(4) ?
N4 C12 C13 C18 . . . . -66.0(6) ?
N4 C12 C13 C14 . . . . 113.2(5) ?
C18 C13 C14 C15 . . . . -2.7(8) ?
C12 C13 C14 C15 . . . . 178.1(5) ?
C13 C14 C15 C16 . . . . 2.6(9) ?
C14 C15 C16 C17 . . . . -1.4(10) ?
C15 C16 C17 C18 . . . . 0.5(9) ?
C15 C16 C17 C19 . . . . 179.7(6) ?
C16 C17 C18 C13 . . . . -0.7(9) ?
C19 C17 C18 C13 . . . . -179.9(6) ?
C14 C13 C18 C17 . . . . 1.8(8) ?
C12 C13 C18 C17 . . . . -179.0(5) ?
C11 N4 C20 C21 . . . . -64.2(6) ?
C12 N4 C20 C21 . . . . 61.2(5) ?
C11 N4 C20 C25 . . . . 169.6(4) ?
C12 N4 C20 C25 . . . . -65.0(5) ?
N4 C20 C21 C22 . . . . 170.3(5) ?
C25 C20 C21 C22 . . . . -61.1(7) ?
C20 C21 C22 C23 . . . . 59.6(8) ?
C21 C22 C23 C24 . . . . -57.5(9) ?
C22 C23 C24 C25 . . . . 57.8(8) ?
C34 N3 C25 C20 . . . . 162.1(4) ?
C26 N3 C25 C20 . . . . -68.4(6) ?
C34 N3 C25 C24 . . . . -73.0(5) ?
C26 N3 C25 C24 . . . . 56.5(5) ?
N4 C20 C25 N3 . . . . -43.6(6) ?
C21 C20 C25 N3 . . . . -172.8(5) ?
N4 C20 C25 C24 . . . . -171.8(4) ?
C21 C20 C25 C24 . . . . 59.0(6) ?
C23 C24 C25 N3 . . . . 173.9(5) ?
C23 C24 C25 C20 . . . . -58.5(7) ?
C25 N3 C26 C27 . . . . 148.3(4) ?
C34 N3 C26 C27 . . . . -81.2(5) ?
N3 C26 C27 C28 . . . . -68.3(5) ?
N3 C26 C27 C32 . . . . 111.0(5) ?
C32 C27 C28 C29 . . . . 1.1(8) ?
C26 C27 C28 C29 . . . . -179.6(5) ?
C27 C28 C29 C30 . . . . -0.3(9) ?
C27 C28 C29 C33 . . . . -179.5(5) ?
C28 C29 C30 C31 . . . . -1.8(10) ?
C33 C29 C30 C31 . . . . 177.4(7) ?
C29 C30 C31 C32 . . . . 3.1(11) ?
C28 C27 C32 C31 . . . . 0.2(8) ?
C26 C27 C32 C31 . . . . -179.1(5) ?
C30 C31 C32 C27 . . . . -2.3(10) ?
C25 N3 C34 C35 . . . . -83.8(6) ?
C26 N3 C34 C35 . . . . 144.7(5) ?
N3 C34 C35 C39 . . . . -87.6(7) ?
N3 C34 C35 C36 . . . . 88.8(6) ?
N3 C34 C35 Fe2 . . . . -178.9(4) ?
C43 Fe2 C35 C39 . . . . -168.5(4) ?
C38 Fe2 C35 C39 . . . . 40.3(4) ?
C42 Fe2 C35 C39 . . . . 162.2(10) ?
C41 Fe2 C35 C39 . . . . -53.0(8) ?
C44 Fe2 C35 C39 . . . . -128.5(4) ?
C40 Fe2 C35 C39 . . . . -85.9(5) ?
C37 Fe2 C35 C39 . . . . 82.6(4) ?
C36 Fe2 C35 C39 . . . . 118.4(5) ?
C43 Fe2 C35 C36 . . . . 73.1(5) ?
C38 Fe2 C35 C36 . . . . -78.1(4) ?
C42 Fe2 C35 C36 . . . . 43.8(12) ?
C41 Fe2 C35 C36 . . . . -171.4(5) ?
C39 Fe2 C35 C36 . . . . -118.4(5) ?
C44 Fe2 C35 C36 . . . . 113.1(4) ?
C40 Fe2 C35 C36 . . . . 155.7(3) ?
C37 Fe2 C35 C36 . . . . -35.9(4) ?
C43 Fe2 C35 C34 . . . . -47.6(8) ?
C38 Fe2 C35 C34 . . . . 161.2(7) ?
C42 Fe2 C35 C34 . . . . -76.9(13) ?
C41 Fe2 C35 C34 . . . . 67.9(9) ?
C39 Fe2 C35 C34 . . . . 120.9(8) ?
C44 Fe2 C35 C34 . . . . -7.6(7) ?
C40 Fe2 C35 C34 . . . . 35.1(7) ?
C37 Fe2 C35 C34 . . . . -156.5(7) ?
C36 Fe2 C35 C34 . . . . -120.7(8) ?
C39 C35 C36 C37 . . . . -1.4(6) ?
C34 C35 C36 C37 . . . . -178.4(5) ?
Fe2 C35 C36 C37 . . . . 58.0(4) ?
C39 C35 C36 Fe2 . . . . -59.4(4) ?
C34 C35 C36 Fe2 . . . . 123.6(6) ?
C43 Fe2 C36 C37 . . . . 112.5(5) ?
C38 Fe2 C36 C37 . . . . -37.1(4) ?
C42 Fe2 C36 C37 . . . . 72.2(5) ?
C41 Fe2 C36 C37 . . . . 45.5(11) ?
C39 Fe2 C36 C37 . . . . -83.2(4) ?
C44 Fe2 C36 C37 . . . . 154.1(4) ?
C35 Fe2 C36 C37 . . . . -121.0(5) ?
C40 Fe2 C36 C37 . . . . -174.7(6) ?
C43 Fe2 C36 C35 . . . . -126.4(4) ?
C38 Fe2 C36 C35 . . . . 83.9(4) ?
C42 Fe2 C36 C35 . . . . -166.7(4) ?
C41 Fe2 C36 C35 . . . . 166.5(9) ?
C39 Fe2 C36 C35 . . . . 37.8(4) ?
C44 Fe2 C36 C35 . . . . -84.9(4) ?
C40 Fe2 C36 C35 . . . . -53.7(7) ?
C37 Fe2 C36 C35 . . . . 121.0(5) ?
C35 C36 C37 C38 . . . . 1.7(7) ?
Fe2 C36 C37 C38 . . . . 58.9(4) ?
C35 C36 C37 Fe2 . . . . -57.2(4) ?
C43 Fe2 C37 C38 . . . . 157.2(4) ?
C42 Fe2 C37 C38 . . . . 114.3(5) ?
C41 Fe2 C37 C38 . . . . 75.5(5) ?
C39 Fe2 C37 C38 . . . . -38.2(4) ?
C44 Fe2 C37 C38 . . . . -170.6(5) ?
C35 Fe2 C37 C38 . . . . -81.6(4) ?
C40 Fe2 C37 C38 . . . . 50.9(13) ?
C36 Fe2 C37 C38 . . . . -119.1(6) ?
C43 Fe2 C37 C36 . . . . -83.6(5) ?
C38 Fe2 C37 C36 . . . . 119.1(6) ?
C42 Fe2 C37 C36 . . . . -126.5(5) ?
C41 Fe2 C37 C36 . . . . -165.3(5) ?
C39 Fe2 C37 C36 . . . . 80.9(4) ?
C44 Fe2 C37 C36 . . . . -51.4(7) ?
C35 Fe2 C37 C36 . . . . 37.5(4) ?
C40 Fe2 C37 C36 . . . . 170.1(11) ?
C36 C37 C38 C39 . . . . -1.4(7) ?
Fe2 C37 C38 C39 . . . . 58.7(4) ?
C36 C37 C38 Fe2 . . . . -60.0(4) ?
C43 Fe2 C38 C37 . . . . -44.9(7) ?
C42 Fe2 C38 C37 . . . . -82.5(5) ?
C41 Fe2 C38 C37 . . . . -125.3(4) ?
C39 Fe2 C38 C37 . . . . 120.9(6) ?
C44 Fe2 C38 C37 . . . . 155.4(12) ?
C35 Fe2 C38 C37 . . . . 82.5(4) ?
C40 Fe2 C38 C37 . . . . -165.9(4) ?
C36 Fe2 C38 C37 . . . . 37.4(4) ?
C43 Fe2 C38 C39 . . . . -165.8(5) ?
C42 Fe2 C38 C39 . . . . 156.6(5) ?
C41 Fe2 C38 C39 . . . . 113.8(5) ?
C44 Fe2 C38 C39 . . . . 34.5(16) ?
C35 Fe2 C38 C39 . . . . -38.4(4) ?
C40 Fe2 C38 C39 . . . . 73.2(5) ?
C37 Fe2 C38 C39 . . . . -120.9(6) ?
C36 Fe2 C38 C39 . . . . -83.5(5) ?
C36 C35 C39 C38 . . . . 0.5(6) ?
C34 C35 C39 C38 . . . . 177.5(5) ?
Fe2 C35 C39 C38 . . . . -59.5(4) ?
C36 C35 C39 Fe2 . . . . 60.0(4) ?
C34 C35 C39 Fe2 . . . . -123.0(6) ?
C37 C38 C39 C35 . . . . 0.5(7) ?
Fe2 C38 C39 C35 . . . . 60.8(4) ?
C37 C38 C39 Fe2 . . . . -60.3(4) ?
C43 Fe2 C39 C35 . . . . 36.6(13) ?
C38 Fe2 C39 C35 . . . . -116.9(6) ?
C42 Fe2 C39 C35 . . . . -169.3(6) ?
C41 Fe2 C39 C35 . . . . 156.0(4) ?
C44 Fe2 C39 C35 . . . . 71.1(5) ?
C40 Fe2 C39 C35 . . . . 113.2(4) ?
C37 Fe2 C39 C35 . . . . -81.4(4) ?
C36 Fe2 C39 C35 . . . . -38.8(4) ?
C43 Fe2 C39 C38 . . . . 153.5(10) ?
C42 Fe2 C39 C38 . . . . -52.4(9) ?
C41 Fe2 C39 C38 . . . . -87.1(5) ?
C44 Fe2 C39 C38 . . . . -172.0(4) ?
C35 Fe2 C39 C38 . . . . 116.9(6) ?
C40 Fe2 C39 C38 . . . . -130.0(4) ?
C37 Fe2 C39 C38 . . . . 35.5(4) ?
C36 Fe2 C39 C38 . . . . 78.1(5) ?
C43 Fe2 C40 C41 . . . . -81.6(5) ?
C38 Fe2 C40 C41 . . . . 71.5(6) ?
C42 Fe2 C40 C41 . . . . -37.3(5) ?
C39 Fe2 C40 C41 . . . . 114.9(5) ?
C44 Fe2 C40 C41 . . . . -119.2(6) ?
C35 Fe2 C40 C41 . . . . 158.3(5) ?
C37 Fe2 C40 C41 . . . . 30.7(14) ?
C36 Fe2 C40 C41 . . . . -163.7(6) ?
C43 Fe2 C40 C44 . . . . 37.7(4) ?
C38 Fe2 C40 C44 . . . . -169.3(4) ?
C42 Fe2 C40 C44 . . . . 81.9(5) ?
C41 Fe2 C40 C44 . . . . 119.2(6) ?
C39 Fe2 C40 C44 . . . . -125.9(4) ?
C35 Fe2 C40 C44 . . . . -82.4(5) ?
C37 Fe2 C40 C44 . . . . 150.0(11) ?
C36 Fe2 C40 C44 . . . . -44.4(8) ?
C44 C40 C41 C42 . . . . 1.5(8) ?
Fe2 C40 C41 C42 . . . . 60.2(5) ?
C44 C40 C41 Fe2 . . . . -58.7(4) ?
C43 Fe2 C41 C42 . . . . -37.8(5) ?
C38 Fe2 C41 C42 . . . . 110.8(5) ?
C39 Fe2 C41 C42 . . . . 156.8(4) ?
C44 Fe2 C41 C42 . . . . -81.1(5) ?
C35 Fe2 C41 C42 . . . . -166.0(6) ?
C40 Fe2 C41 C42 . . . . -118.9(6) ?
C37 Fe2 C41 C42 . . . . 69.9(5) ?
C36 Fe2 C41 C42 . . . . 34.7(11) ?
C43 Fe2 C41 C40 . . . . 81.1(5) ?
C38 Fe2 C41 C40 . . . . -130.3(4) ?
C42 Fe2 C41 C40 . . . . 118.9(6) ?
C39 Fe2 C41 C40 . . . . -84.2(5) ?
C44 Fe2 C41 C40 . . . . 37.8(4) ?
C35 Fe2 C41 C40 . . . . -47.1(8) ?
C37 Fe2 C41 C40 . . . . -171.2(4) ?
C36 Fe2 C41 C40 . . . . 153.6(8) ?
C40 C41 C42 C43 . . . . -1.5(8) ?
Fe2 C41 C42 C43 . . . . 59.3(4) ?
C40 C41 C42 Fe2 . . . . -60.8(5) ?
C43 Fe2 C42 C41 . . . . 119.5(6) ?
C38 Fe2 C42 C41 . . . . -87.8(5) ?
C39 Fe2 C42 C41 . . . . -50.1(8) ?
C44 Fe2 C42 C41 . . . . 82.0(5) ?
C35 Fe2 C42 C41 . . . . 156.7(9) ?
C40 Fe2 C42 C41 . . . . 37.7(4) ?
C37 Fe2 C42 C41 . . . . -129.0(4) ?
C36 Fe2 C42 C41 . . . . -168.6(4) ?
C38 Fe2 C42 C43 . . . . 152.8(5) ?
C41 Fe2 C42 C43 . . . . -119.5(6) ?
C39 Fe2 C42 C43 . . . . -169.6(6) ?
C44 Fe2 C42 C43 . . . . -37.5(4) ?
C35 Fe2 C42 C43 . . . . 37.2(13) ?
C40 Fe2 C42 C43 . . . . -81.7(5) ?
C37 Fe2 C42 C43 . . . . 111.6(5) ?
C36 Fe2 C42 C43 . . . . 72.0(5) ?
C41 C42 C43 C44 . . . . 0.8(8) ?
Fe2 C42 C43 C44 . . . . 60.7(5) ?
C41 C42 C43 Fe2 . . . . -59.8(5) ?
C38 Fe2 C43 C44 . . . . -174.0(5) ?
C42 Fe2 C43 C44 . . . . -118.7(6) ?
C41 Fe2 C43 C44 . . . . -81.8(5) ?
C39 Fe2 C43 C44 . . . . 44.1(13) ?
C35 Fe2 C43 C44 . . . . 72.9(5) ?
C40 Fe2 C43 C44 . . . . -38.4(4) ?
C37 Fe2 C43 C44 . . . . 155.9(4) ?
C36 Fe2 C43 C44 . . . . 114.4(4) ?
C38 Fe2 C43 C42 . . . . -55.3(7) ?
C41 Fe2 C43 C42 . . . . 36.9(4) ?
C39 Fe2 C43 C42 . . . . 162.8(10) ?
C44 Fe2 C43 C42 . . . . 118.7(6) ?
C35 Fe2 C43 C42 . . . . -168.4(4) ?
C40 Fe2 C43 C42 . . . . 80.3(5) ?
C37 Fe2 C43 C42 . . . . -85.4(5) ?
C36 Fe2 C43 C42 . . . . -126.9(5) ?
C42 C43 C44 C40 . . . . 0.1(7) ?
Fe2 C43 C44 C40 . . . . 60.2(4) ?
C42 C43 C44 Fe2 . . . . -60.1(5) ?
C41 C40 C44 C43 . . . . -1.0(7) ?
Fe2 C40 C44 C43 . . . . -59.6(5) ?
C41 C40 C44 Fe2 . . . . 58.6(5) ?
C38 Fe2 C44 C43 . . . . 164.7(13) ?
C42 Fe2 C44 C43 . . . . 38.2(4) ?
C41 Fe2 C44 C43 . . . . 81.1(5) ?
C39 Fe2 C44 C43 . . . . -166.3(4) ?
C35 Fe2 C44 C43 . . . . -126.2(4) ?
C40 Fe2 C44 C43 . . . . 118.3(6) ?
C37 Fe2 C44 C43 . . . . -47.7(7) ?
C36 Fe2 C44 C43 . . . . -82.3(5) ?
C43 Fe2 C44 C40 . . . . -118.3(6) ?
C38 Fe2 C44 C40 . . . . 46.4(15) ?
C42 Fe2 C44 C40 . . . . -80.2(5) ?
C41 Fe2 C44 C40 . . . . -37.3(4) ?
C39 Fe2 C44 C40 . . . . 75.4(5) ?
C35 Fe2 C44 C40 . . . . 115.5(4) ?
C37 Fe2 C44 C40 . . . . -166.1(5) ?
C36 Fe2 C44 C40 . . . . 159.4(4) ?
